data_1505134
loop_
_publ_author_name
'Sakakibara, Ken'
'Nakano, Koji'
'Nozaki, Kyoko'

_publ_section_title
;
 Regioregular Polymerization of Fluorine-Containing Epoxides
;
_journal_issue 17
_journal_name_full Macromolecules
_journal_page_first 6136
_journal_paper_doi 10.1021/ma070428j
_journal_volume 40
_journal_year 2007
_chemical_absolute_configuration unk
_chemical_formula_sum 'C23 H13 F5 I2 O4'
_chemical_formula_weight 702.13
_chemical_name_systematic
; 
 ? 
;
_space_group_IT_number 19
_symmetry_cell_setting orthorhombic
_symmetry_space_group_name_Hall 'P 2ac 2ab'
_symmetry_space_group_name_H-M 'P 21 21 21'
_atom_sites_solution_hydrogens geom
_atom_sites_solution_primary direct
_atom_sites_solution_secondary difmap
_audit_creation_method SHELXL-97
_cell_angle_alpha 90.00
_cell_angle_beta 90.00
_cell_angle_gamma 90.00
_cell_formula_units_Z 4
_cell_length_a 5.700(2)
_cell_length_b 19.459(8)
_cell_length_c 20.815(8)
_cell_measurement_reflns_used 6827
_cell_measurement_temperature 103.1500
_cell_measurement_theta_max 27.4835
_cell_measurement_theta_min 3.1147
_cell_volume 2308.7(15)
_computing_cell_refinement 'RIGAKU CrystalClear'
_computing_data_collection 'RIGAKU CrystalClear'
_computing_data_reduction 'RIGAKU CrystalClear'
_computing_molecular_graphics ORTEP-III
_computing_structure_refinement 'SHELXL-97 (Sheldrick, 1997)'
_computing_structure_solution SIR97
_diffrn_ambient_temperature 103(2)
_diffrn_detector_area_resol_mean 7.31
_diffrn_measured_fraction_theta_full 0.998
_diffrn_measured_fraction_theta_max 0.998
_diffrn_measurement_device_type 'RIGAKU/MSC Meacury CCD'
_diffrn_measurement_method 'omega scans'
_diffrn_radiation_monochromator graphite
_diffrn_radiation_source 'fine-focus sealed tube'
_diffrn_radiation_type MoK\a
_diffrn_radiation_wavelength 0.71070
_diffrn_reflns_av_R_equivalents 0.0612
_diffrn_reflns_av_sigmaI/netI 0.0635
_diffrn_reflns_limit_h_max 7
_diffrn_reflns_limit_h_min -6
_diffrn_reflns_limit_k_max 17
_diffrn_reflns_limit_k_min -25
_diffrn_reflns_limit_l_max 27
_diffrn_reflns_limit_l_min -27
_diffrn_reflns_number 18147
_diffrn_reflns_theta_full 27.48
_diffrn_reflns_theta_max 27.48
_diffrn_reflns_theta_min 3.12
_exptl_absorpt_coefficient_mu 2.793
_exptl_absorpt_correction_T_max 0.9463
_exptl_absorpt_correction_T_min 0.6050
_exptl_absorpt_correction_type multi-scan
_exptl_crystal_colour Colorless
_exptl_crystal_density_diffrn 2.020
_exptl_crystal_density_method 'not measured'
_exptl_crystal_description Platelet
_exptl_crystal_F_000 1336
_exptl_crystal_size_max 0.20
_exptl_crystal_size_mid 0.05
_exptl_crystal_size_min 0.02
_refine_diff_density_max 0.924
_refine_diff_density_min -0.871
_refine_diff_density_rms 0.170
_refine_ls_abs_structure_details 'Flack H D (1983), Acta Cryst. A39, 876-881'
_refine_ls_abs_structure_Flack -0.06(3)
_refine_ls_extinction_method none
_refine_ls_goodness_of_fit_ref 1.161
_refine_ls_hydrogen_treatment constr
_refine_ls_matrix_type full
_refine_ls_number_parameters 307
_refine_ls_number_reflns 5301
_refine_ls_number_restraints 0
_refine_ls_restrained_S_all 1.161
_refine_ls_R_factor_all 0.0643
_refine_ls_R_factor_gt 0.0569
_refine_ls_shift/su_max 0.001
_refine_ls_shift/su_mean 0.000
_refine_ls_structure_factor_coef Fsqd
_refine_ls_weighting_details 'calc w=1/[\s^2^(Fo^2^)+(0.0165P)^2^+10.6647P] where P=(Fo^2^+2Fc^2^)/3'
_refine_ls_weighting_scheme calc
_refine_ls_wR_factor_gt 0.0947
_refine_ls_wR_factor_ref 0.0982
_reflns_number_gt 4837
_reflns_number_total 5301
_reflns_threshold_expression >2sigma(I)
_cod_data_source_file ma070428jrom20070217_032708.cif
_cod_data_source_block ks6z122
_cod_depositor_comments
;
The following automatic conversions were performed:
'_atom_site_symetry_multiplicity' tag replaced with
'_atom_site_symmetry_multiplicity'.

Automatic conversion script
Id: cif_correct_tags 1440 2010-10-19 06:21:57Z saulius 

The following automatic conversions were performed:

'_exptl_absorpt_correction_type' value 'Multi-scan' changed to
'multi-scan' according to
/home/saulius/struct/CIF-dictionaries/cif_core.dic dictionary named
'cif_core.dic' version 2.4.1 from 2010-06-29.

Automatic conversion script
Id: cif_fix_values 1715 2011-07-08 13:25:40Z adriana 
;
_cod_original_cell_volume 2308.7(16)
_cod_original_sg_symbol_H-M P212121
_cod_database_code 1505134

loop_
_symmetry_equiv_pos_as_xyz
'x, y, z'
'-x+1/2, -y, z+1/2'
'x+1/2, -y+1/2, -z'
'-x, y+1/2, -z+1/2'

loop_
_atom_site_label
_atom_site_type_symbol
_atom_site_fract_x
_atom_site_fract_y
_atom_site_fract_z
_atom_site_U_iso_or_equiv
_atom_site_adp_type
_atom_site_occupancy
_atom_site_symmetry_multiplicity
_atom_site_calc_flag
_atom_site_refinement_flags
I1 I 1.21610(9) -0.08639(3) 0.64404(3) 0.02638(13) Uani 1 1 d .
O18 O 0.5078(9) 0.3162(3) 0.6756(3) 0.0223(12) Uani 1 1 d .
C40 C 0.4507(13) 0.2170(4) 0.8936(4) 0.0180(16) Uani 1 1 d .
C41 C 0.3785(13) 0.2851(4) 0.8007(4) 0.0219(17) Uani 1 1 d .
H1 H 0.2792 0.3148 0.7768 0.026 Uiso 1 1 calc R
F7 F 0.8419(10) 0.4765(2) 0.5760(2) 0.0393(13) Uani 1 1 d .
O19 O 0.8837(9) 0.2840(3) 0.6935(3) 0.0271(13) Uani 1 1 d .
F8 F 0.1634(9) 0.4490(3) 0.7033(3) 0.0421(14) Uani 1 1 d .
O20 O 0.6184(10) 0.2178(3) 0.5823(3) 0.0252(13) Uani 1 1 d .
F9 F 0.6999(11) 0.6251(2) 0.7491(2) 0.0470(16) Uani 1 1 d .
C11 C 0.5597(14) 0.3347(4) 0.6098(3) 0.0206(16) Uani 1 1 d .
H2 H 0.7319 0.3422 0.6039 0.025 Uiso 1 1 calc R
O21 O 0.4135(10) 0.1548(3) 0.5119(3) 0.0300(14) Uani 1 1 d .
C13 C 0.7250(14) 0.1035(4) 0.5713(3) 0.0187(16) Uani 1 1 d .
C14 C 0.6680(14) 0.0362(4) 0.5552(3) 0.0211(16) Uani 1 1 d .
H3 H 0.5318 0.0277 0.5301 0.025 Uiso 1 1 calc R
F10 F 0.2984(12) 0.5564(3) 0.7750(3) 0.0553(17) Uani 1 1 d .
C16 C 0.5671(14) 0.1591(4) 0.5505(4) 0.0195(16) Uani 1 1 d .
C17 C 0.6817(15) 0.2886(4) 0.7113(4) 0.0217(17) Uani 1 1 d .
C18 C 0.5958(13) 0.2656(4) 0.7755(4) 0.0193(16) Uani 1 1 d .
C19 C 0.6681(14) 0.1968(4) 0.8705(3) 0.0203(16) Uani 1 1 d .
H4 H 0.7654 0.1667 0.8946 0.024 Uiso 1 1 calc R
C20 C 0.8052(14) -0.0190(4) 0.5747(3) 0.0213(16) Uani 1 1 d .
H5 H 0.7612 -0.0651 0.5655 0.026 Uiso 1 1 calc R
F11 F 0.9737(8) 0.5826(3) 0.6506(3) 0.0426(14) Uani 1 1 d .
C22 C 0.4957(13) 0.4578(4) 0.6371(4) 0.0178(16) Uani 1 1 d .
C23 C 1.0104(14) -0.0039(4) 0.6085(4) 0.0223(17) Uani 1 1 d .
C24 C 0.3644(14) 0.4812(4) 0.6891(4) 0.0249(18) Uani 1 1 d .
C25 C 0.6993(14) 0.4956(4) 0.6262(3) 0.0221(16) Uani 1 1 d .
C26 C 0.4238(15) 0.4002(4) 0.5951(4) 0.0274(19) Uani 1 1 d .
H6 H 0.4500 0.4132 0.5497 0.033 Uiso 1 1 calc R
H7 H 0.2540 0.3915 0.6009 0.033 Uiso 1 1 calc R
C27 C 0.9332(14) 0.1157(4) 0.6033(4) 0.0217(17) Uani 1 1 d .
H8 H 0.9771 0.1618 0.6123 0.026 Uiso 1 1 calc R
C28 C 0.7407(14) 0.2218(4) 0.8106(4) 0.0217(16) Uani 1 1 d .
H9 H 0.8892 0.2088 0.7938 0.026 Uiso 1 1 calc R
C29 C 0.7728(14) 0.5497(4) 0.6628(4) 0.0249(17) Uani 1 1 d .
C31 C 0.3070(13) 0.2614(4) 0.8601(4) 0.0238(16) Uani 1 1 d .
H10 H 0.1608 0.2754 0.8777 0.029 Uiso 1 1 calc R
C32 C 0.6344(17) 0.5704(4) 0.7136(4) 0.030(2) Uani 1 1 d .
C33 C 0.4747(15) 0.2770(4) 0.5675(4) 0.0255(18) Uani 1 1 d .
H11 H 0.3075 0.2670 0.5763 0.031 Uiso 1 1 calc R
H12 H 0.4913 0.2896 0.5216 0.031 Uiso 1 1 calc R
C35 C 1.0825(13) 0.0620(4) 0.6232(4) 0.0212(17) Uani 1 1 d .
H13 H 1.2250 0.0707 0.6454 0.025 Uiso 1 1 calc R
C39 C 0.4315(17) 0.5365(4) 0.7265(4) 0.031(2) Uani 1 1 d .
I2 I 0.33981(9) 0.17365(3) 0.98145(3) 0.02831(14) Uani 1 1 d .

loop_
_atom_site_aniso_label
_atom_site_aniso_U_11
_atom_site_aniso_U_22
_atom_site_aniso_U_33
_atom_site_aniso_U_23
_atom_site_aniso_U_13
_atom_site_aniso_U_12
I1 0.0291(3) 0.0233(3) 0.0267(3) 0.0011(2) -0.0033(2) 0.0028(2)
O18 0.018(3) 0.030(3) 0.018(3) 0.002(2) 0.003(2) 0.006(2)
C40 0.025(4) 0.013(4) 0.016(4) -0.002(3) 0.002(3) -0.001(3)
C41 0.016(4) 0.027(4) 0.023(4) -0.007(3) -0.002(3) 0.006(3)
F7 0.041(3) 0.036(3) 0.040(3) -0.003(2) 0.025(3) 0.000(2)
O19 0.015(3) 0.041(4) 0.025(3) 0.007(3) -0.001(2) 0.002(2)
F8 0.026(3) 0.043(3) 0.058(4) 0.015(3) 0.011(3) -0.003(2)
O20 0.030(3) 0.013(3) 0.032(3) -0.009(2) -0.010(3) 0.004(2)
F9 0.084(4) 0.021(3) 0.036(3) -0.008(2) -0.030(3) 0.012(3)
C11 0.027(4) 0.023(4) 0.012(3) -0.002(3) 0.000(3) 0.008(3)
O21 0.032(3) 0.027(3) 0.030(3) -0.004(3) -0.011(3) 0.004(2)
C13 0.020(4) 0.023(4) 0.014(3) 0.001(3) 0.003(3) 0.001(3)
C14 0.020(4) 0.028(4) 0.015(4) -0.003(3) -0.001(3) 0.008(3)
F10 0.080(5) 0.050(3) 0.036(3) 0.001(3) 0.034(3) 0.020(3)
C16 0.026(4) 0.018(4) 0.015(4) 0.000(3) 0.003(3) -0.005(3)
C17 0.027(4) 0.017(4) 0.021(4) -0.007(3) -0.010(3) 0.006(3)
C18 0.019(4) 0.020(4) 0.019(4) -0.003(3) -0.001(3) -0.002(3)
C19 0.023(4) 0.024(4) 0.014(3) 0.003(3) -0.001(3) 0.008(3)
C20 0.024(4) 0.021(4) 0.019(4) -0.002(3) 0.001(3) -0.004(3)
F11 0.025(2) 0.029(3) 0.075(4) 0.002(3) -0.002(3) -0.013(2)
C22 0.021(4) 0.019(4) 0.014(4) -0.005(3) -0.003(3) 0.011(3)
C23 0.023(4) 0.023(4) 0.021(4) 0.007(3) 0.002(3) 0.007(3)
C24 0.014(4) 0.029(5) 0.031(4) 0.008(4) 0.007(4) 0.001(3)
C25 0.022(4) 0.022(4) 0.022(4) -0.002(3) 0.008(3) 0.002(3)
C26 0.037(5) 0.019(5) 0.026(4) 0.000(3) -0.019(4) 0.002(3)
C27 0.028(4) 0.017(4) 0.020(4) 0.006(3) 0.000(3) -0.001(3)
C28 0.019(4) 0.020(4) 0.026(4) 0.000(3) -0.003(3) 0.002(3)
C29 0.023(4) 0.026(4) 0.026(4) 0.002(3) -0.005(3) -0.001(3)
C31 0.017(4) 0.022(4) 0.032(4) -0.001(3) -0.004(4) -0.001(3)
C32 0.040(5) 0.022(5) 0.029(5) 0.001(3) -0.009(4) 0.005(4)
C33 0.026(4) 0.025(5) 0.026(5) 0.003(3) -0.004(4) 0.006(4)
C35 0.020(4) 0.015(4) 0.029(4) 0.001(3) -0.004(3) -0.001(3)
C39 0.042(5) 0.027(5) 0.023(4) 0.000(4) 0.004(4) 0.005(4)
I2 0.0314(3) 0.0302(3) 0.0234(3) 0.0029(2) 0.0016(2) 0.0001(2)

loop_
_atom_type_symbol
_atom_type_description
_atom_type_scat_dispersion_real
_atom_type_scat_dispersion_imag
_atom_type_scat_source
C C 0.0033 0.0016 'International Tables Vol C Tables 4.2.6.8 and 6.1.1.4'
H H 0.0000 0.0000 'International Tables Vol C Tables 4.2.6.8 and 6.1.1.4'
O O 0.0106 0.0060 'International Tables Vol C Tables 4.2.6.8 and 6.1.1.4'
F F 0.0171 0.0103 'International Tables Vol C Tables 4.2.6.8 and 6.1.1.4'
I I -0.4742 1.8119 'International Tables Vol C Tables 4.2.6.8 and 6.1.1.4'

loop_
_geom_angle_atom_site_label_1
_geom_angle_atom_site_label_2
_geom_angle_atom_site_label_3
_geom_angle
C17 O18 C11 118.0(6)
C31 C40 C19 122.2(7)
C31 C40 I2 120.7(6)
C19 C40 I2 117.0(5)
C31 C41 C18 120.5(7)
C31 C41 H1 119.8
C18 C41 H1 119.8
C16 O20 C33 116.5(6)
O18 C11 C33 107.5(6)
O18 C11 C26 107.2(6)
C33 C11 C26 110.0(6)
O18 C11 H2 110.7
C33 C11 H2 110.7
C26 C11 H2 110.7
C27 C13 C14 118.7(7)
C27 C13 C16 122.7(7)
C14 C13 C16 118.6(7)
C20 C14 C13 121.7(7)
C20 C14 H3 119.1
C13 C14 H3 119.1
O21 C16 O20 123.2(7)
O21 C16 C13 126.6(7)
O20 C16 C13 110.2(6)
O19 C17 O18 124.0(7)
O19 C17 C18 124.2(7)
O18 C17 C18 111.8(7)
C28 C18 C41 119.6(7)
C28 C18 C17 117.3(7)
C41 C18 C17 123.1(7)
C40 C19 C28 118.3(7)
C40 C19 H4 120.8
C28 C19 H4 120.8
C14 C20 C23 117.2(7)
C14 C20 H5 121.4
C23 C20 H5 121.4
C25 C22 C24 113.7(7)
C25 C22 C26 122.3(7)
C24 C22 C26 123.9(8)
C35 C23 C20 123.8(7)
C35 C23 I1 117.5(6)
C20 C23 I1 118.7(6)
F8 C24 C39 118.5(8)
F8 C24 C22 118.6(8)
C39 C24 C22 122.9(8)
C29 C25 F7 116.8(7)
C29 C25 C22 124.9(7)
F7 C25 C22 118.3(6)
C22 C26 C11 112.0(6)
C22 C26 H6 109.2
C11 C26 H6 109.2
C22 C26 H7 109.2
C11 C26 H7 109.2
H6 C26 H7 107.9
C13 C27 C35 122.2(7)
C13 C27 H8 118.9
C35 C27 H8 118.9
C18 C28 C19 120.3(7)
C18 C28 H9 119.9
C19 C28 H9 119.9
F11 C29 C25 121.7(7)
F11 C29 C32 119.7(7)
C25 C29 C32 118.6(8)
C40 C31 C41 119.1(7)
C40 C31 H10 120.5
C41 C31 H10 120.5
F9 C32 C39 120.7(8)
F9 C32 C29 119.5(8)
C39 C32 C29 119.8(8)
O20 C33 C11 106.7(6)
O20 C33 H11 110.4
C11 C33 H11 110.4
O20 C33 H12 110.4
C11 C33 H12 110.4
H11 C33 H12 108.6
C23 C35 C27 116.4(7)
C23 C35 H13 121.8
C27 C35 H13 121.8
F10 C39 C32 119.9(8)
F10 C39 C24 120.0(8)
C32 C39 C24 120.1(8)

loop_
_geom_bond_atom_site_label_1
_geom_bond_atom_site_label_2
_geom_bond_distance
I1 C23 2.121(8)
O18 C17 1.350(9)
O18 C11 1.447(8)
C40 C31 1.379(10)
C40 C19 1.387(10)
C40 I2 2.111(7)
C41 C31 1.381(10)
C41 C18 1.398(10)
C41 H1 0.9500
F7 C25 1.374(8)
O19 C17 1.213(10)
F8 C24 1.339(9)
O20 C16 1.353(9)
O20 C33 1.447(9)
F9 C32 1.348(9)
C11 C33 1.507(11)
C11 C26 1.522(10)
C11 H2 1.0000
O21 C16 1.191(9)
C13 C27 1.382(11)
C13 C14 1.390(10)
C13 C16 1.473(10)
C14 C20 1.389(10)
C14 H3 0.9500
F10 C39 1.321(10)
C17 C18 1.493(10)
C18 C28 1.393(10)
C19 C28 1.401(10)
C19 H4 0.9500
C20 C23 1.396(11)
C20 H5 0.9500
F11 C29 1.337(9)
C22 C25 1.392(11)
C22 C24 1.392(10)
C22 C26 1.479(10)
C23 C35 1.382(11)
C24 C39 1.383(12)
C25 C29 1.365(10)
C26 H6 0.9900
C26 H7 0.9900
C27 C35 1.409(10)
C27 H8 0.9500
C28 H9 0.9500
C29 C32 1.379(11)
C31 H10 0.9500
C32 C39 1.359(13)
C33 H11 0.9900
C33 H12 0.9900
C35 H13 0.9500

loop_
_geom_torsion_atom_site_label_1
_geom_torsion_atom_site_label_2
_geom_torsion_atom_site_label_3
_geom_torsion_atom_site_label_4
_geom_torsion
C17 O18 C11 C33 98.2(7)
C17 O18 C11 C26 -143.5(7)
C27 C13 C14 C20 5.1(11)
C16 C13 C14 C20 -178.2(7)
C33 O20 C16 O21 0.3(11)
C33 O20 C16 C13 -179.1(6)
C27 C13 C16 O21 163.1(8)
C14 C13 C16 O21 -13.5(12)
C27 C13 C16 O20 -17.5(10)
C14 C13 C16 O20 165.9(6)
C11 O18 C17 O19 6.8(11)
C11 O18 C17 C18 -174.1(6)
C31 C41 C18 C28 0.2(11)
C31 C41 C18 C17 179.1(7)
O19 C17 C18 C28 -16.0(12)
O18 C17 C18 C28 164.8(7)
O19 C17 C18 C41 165.0(8)
O18 C17 C18 C41 -14.1(10)
C31 C40 C19 C28 -0.9(11)
I2 C40 C19 C28 176.5(5)
C13 C14 C20 C23 -3.4(11)
C14 C20 C23 C35 0.0(12)
C14 C20 C23 I1 176.6(5)
C25 C22 C24 F8 179.1(7)
C26 C22 C24 F8 1.7(11)
C25 C22 C24 C39 -0.5(11)
C26 C22 C24 C39 -177.9(8)
C24 C22 C25 C29 1.7(11)
C26 C22 C25 C29 179.2(7)
C24 C22 C25 F7 179.8(6)
C26 C22 C25 F7 -2.7(11)
C25 C22 C26 C11 79.1(10)
C24 C22 C26 C11 -103.7(9)
O18 C11 C26 C22 61.4(9)
C33 C11 C26 C22 178.0(7)
C14 C13 C27 C35 -3.5(11)
C16 C13 C27 C35 179.9(7)
C41 C18 C28 C19 0.7(11)
C17 C18 C28 C19 -178.3(7)
C40 C19 C28 C18 -0.3(11)
F7 C25 C29 F11 0.0(11)
C22 C25 C29 F11 178.2(7)
F7 C25 C29 C32 179.9(7)
C22 C25 C29 C32 -1.9(12)
C19 C40 C31 C41 1.8(11)
I2 C40 C31 C41 -175.6(5)
C18 C41 C31 C40 -1.4(11)
F11 C29 C32 F9 2.0(12)
C25 C29 C32 F9 -177.9(7)
F11 C29 C32 C39 -179.3(7)
C25 C29 C32 C39 0.9(12)
C16 O20 C33 C11 178.4(6)
O18 C11 C33 O20 -66.0(8)
C26 C11 C33 O20 177.6(6)
C20 C23 C35 C27 1.4(12)
I1 C23 C35 C27 -175.2(6)
C13 C27 C35 C23 0.4(11)
F9 C32 C39 F10 -1.1(13)
C29 C32 C39 F10 -179.9(8)
F9 C32 C39 C24 178.9(7)
C29 C32 C39 C24 0.2(13)
F8 C24 C39 F10 0.1(12)
C22 C24 C39 F10 179.6(7)
F8 C24 C39 C32 180.0(7)
C22 C24 C39 C32 -0.4(13)

loop_
_cod_related_entry_id
_cod_related_entry_database
_cod_related_entry_code
1 ChemSpider 30651562
